data_7236730
loop_
_publ_author_name
'Li, Yi-Peng'
'Fan, Xin-Xia'
'Wu, Yue'
'Zeng, Xian-Chong'
'Wang, Jin-Yun'
'Wei, Qiao-Hua'
'Chen, Zhong-Ning'

_publ_section_title
;
 High-efficiency organic light-emitting diodes of phosphorescent
 PtAg2heterotrinuclear acetylide complexes supported by triphosphine
;
_journal_issue 12
_journal_name_full 'Journal of Materials Chemistry C'
_journal_page_first 3072
_journal_paper_doi 10.1039/C7TC00382J
_journal_volume 5
_journal_year 2017
_chemical_formula_sum 'C98 H86 Ag2 Cl6 N2 O8 P6 Pt'
_chemical_formula_weight 2229.04
_space_group_IT_number 14
_space_group_name_Hall '-P 2yn'
_space_group_name_H-M_alt 'P 1 21/n 1'
_symmetry_cell_setting monoclinic
_symmetry_space_group_name_H-M 'P 1 21/n 1'
_atom_sites_solution_hydrogens geom
_atom_sites_solution_primary direct
_atom_sites_solution_secondary difmap
_audit_creation_method SHELXL-97
_audit_update_record
;
2017-01-23 deposited with the CCDC.
2017-02-26 downloaded from the CCDC.
;
_cell_angle_alpha 90.00
_cell_angle_beta 91.345(5)
_cell_angle_gamma 90.00
_cell_formula_units_Z 2
_cell_length_a 12.743(3)
_cell_length_b 23.905(6)
_cell_length_c 15.527(4)
_cell_measurement_reflns_used 13812
_cell_measurement_temperature 293(2)
_cell_measurement_theta_max 27.4971
_cell_measurement_theta_min 2.0441
_cell_volume 4729(2)
_computing_structure_refinement 'SHELXL-97 (Sheldrick, 1997)'
_computing_structure_solution 'SHELXS-97 (Sheldrick, 1990)'
_diffrn_ambient_temperature 293(2)
_diffrn_measured_fraction_theta_full 0.992
_diffrn_measured_fraction_theta_max 0.992
_diffrn_measurement_device_type 'Saturn724+ (2x2 bin mode)'
_diffrn_radiation_monochromator graphite
_diffrn_radiation_source 'fine-focus sealed tube'
_diffrn_radiation_type MoK\a
_diffrn_radiation_wavelength 0.71073
_diffrn_reflns_av_R_equivalents 0.0670
_diffrn_reflns_av_sigmaI/netI 0.0661
_diffrn_reflns_limit_h_max 15
_diffrn_reflns_limit_h_min -14
_diffrn_reflns_limit_k_max 28
_diffrn_reflns_limit_k_min -28
_diffrn_reflns_limit_l_max 18
_diffrn_reflns_limit_l_min -18
_diffrn_reflns_number 32931
_diffrn_reflns_theta_full 25.00
_diffrn_reflns_theta_max 25.00
_diffrn_reflns_theta_min 2.34
_exptl_absorpt_coefficient_mu 2.213
_exptl_absorpt_correction_T_max 0.475
_exptl_absorpt_correction_T_min 0.3300
_exptl_absorpt_correction_type multi-scan
_exptl_crystal_colour Yellow
_exptl_crystal_density_diffrn 1.566
_exptl_crystal_density_method 'not measured'
_exptl_crystal_description Block
_exptl_crystal_F_000 2232
_exptl_crystal_size_max 0.40
_exptl_crystal_size_mid 0.30
_exptl_crystal_size_min 0.25
_refine_diff_density_max 0.905
_refine_diff_density_min -1.046
_refine_diff_density_rms 0.100
_refine_ls_extinction_method none
_refine_ls_goodness_of_fit_ref 1.168
_refine_ls_hydrogen_treatment mixed
_refine_ls_matrix_type full
_refine_ls_number_parameters 556
_refine_ls_number_reflns 8260
_refine_ls_number_restraints 54
_refine_ls_restrained_S_all 1.169
_refine_ls_R_factor_all 0.0823
_refine_ls_R_factor_gt 0.0725
_refine_ls_shift/su_max 0.001
_refine_ls_shift/su_mean 0.000
_refine_ls_structure_factor_coef Fsqd
_refine_ls_weighting_details 'calc w=1/[\s^2^(Fo^2^)+(0.0588P)^2^+14.4714P] where P=(Fo^2^+2Fc^2^)/3'
_refine_ls_weighting_scheme calc
_refine_ls_wR_factor_gt 0.1567
_refine_ls_wR_factor_ref 0.1622
_reflns_number_gt 7527
_reflns_number_total 8260
_reflns_threshold_expression >2sigma(I)
_cod_data_source_file c7tc00382j2.cif
_cod_data_source_block compound_1
_cod_depositor_comments
;
The following automatic conversions were performed:

data item '_exptl_absorpt_correction_type' value 'Multi-scan' was
changed to 'multi-scan' in accordance with the
/home/saulius/struct/COD-crude-data/automatic-downloads/DataCite-retrospective/RSC/depositions/lib/dictionaries/cif_core.dic
dictionary named 'cif_core.dic' version 2.4.2 last updated on
2011-04-26.

data item '_symmetry_cell_setting' value 'Monoclinic' was changed to
'monoclinic' in accordance with the
/home/saulius/struct/COD-crude-data/automatic-downloads/DataCite-retrospective/RSC/depositions/lib/dictionaries/cif_core.dic
dictionary named 'cif_core.dic' version 2.4.2 last updated on
2011-04-26.

Automatic conversion script
Id: cif_fix_values 6909 2019-04-08 15:41:33Z antanas 
;
_cod_original_sg_symbol_H-M P2(1)/n
_cod_database_code 7236730

loop_
_symmetry_equiv_pos_as_xyz
'x, y, z'
'-x+1/2, y+1/2, -z+1/2'
'-x, -y, -z'
'x-1/2, -y-1/2, z-1/2'

loop_
_atom_site_label
_atom_site_type_symbol
_atom_site_fract_x
_atom_site_fract_y
_atom_site_fract_z
_atom_site_U_iso_or_equiv
_atom_site_adp_type
_atom_site_occupancy
_atom_site_symmetry_multiplicity
_atom_site_calc_flag
_atom_site_refinement_flags
Pt1 Pt 0.0000 0.0000 0.0000 0.03259(14) Uani 1 2 d S
Ag1 Ag -0.11684(6) 0.05307(3) 0.13924(5) 0.0511(2) Uani 1 1 d .
P1 P -0.08642(17) 0.14693(9) 0.08699(14) 0.0382(5) Uani 1 1 d .
P2 P 0.03324(16) 0.08744(8) -0.05743(13) 0.0343(5) Uani 1 1 d .
P3 P -0.20747(18) -0.03328(9) 0.16624(15) 0.0443(6) Uani 1 1 d .
N1 N 0.4026(6) 0.1445(3) 0.3369(5) 0.059(2) Uani 1 1 d .
C1 C 0.0307(6) 0.1450(3) 0.0204(5) 0.0365(18) Uani 1 1 d .
H1A H 0.0354 0.1801 -0.0107 0.044 Uiso 1 1 calc R
H1B H 0.0923 0.1422 0.0580 0.044 Uiso 1 1 calc R
C2 C 0.1708(6) 0.0885(4) -0.0892(6) 0.043(2) Uani 1 1 d .
H2A H 0.2150 0.0848 -0.0378 0.052 Uiso 1 1 calc R
H2B H 0.1856 0.1246 -0.1146 0.052 Uiso 1 1 calc R
C3 C -0.1926(7) 0.1801(4) 0.0244(6) 0.047(2) Uani 1 1 d .
C4 C -0.1781(7) 0.2295(4) -0.0187(6) 0.055(2) Uani 1 1 d .
H4A H -0.1112 0.2445 -0.0235 0.066 Uiso 1 1 calc R
C5 C -0.2639(9) 0.2568(5) -0.0548(7) 0.073(3) Uani 1 1 d .
H5A H -0.2542 0.2893 -0.0865 0.087 Uiso 1 1 calc R
C6 C -0.3620(9) 0.2366(6) -0.0443(8) 0.081(4) Uani 1 1 d .
H6A H -0.4194 0.2566 -0.0657 0.097 Uiso 1 1 calc R
C7 C -0.3775(9) 0.1872(6) -0.0028(9) 0.082(4) Uani 1 1 d .
H7A H -0.4450 0.1730 0.0023 0.098 Uiso 1 1 calc R
C8] C -0.2932(7) 0.1585(5) 0.0315(7) 0.063(3) Uani 1 1 d .
H8]A H -0.3034 0.1246 0.0596 0.076 Uiso 1 1 calc R
C9 C -0.0591(7) 0.2013(4) 0.1655(6) 0.046(2) Uani 1 1 d .
C10 C 0.0356(9) 0.2254(5) 0.1813(7) 0.082(4) Uani 1 1 d .
H10A H 0.0937 0.2128 0.1518 0.098 Uiso 1 1 calc R
C11 C 0.0482(12) 0.2693(6) 0.2414(8) 0.098(5) Uani 1 1 d .
H11A H 0.1133 0.2860 0.2510 0.118 Uiso 1 1 calc R
C12 C -0.0366(14) 0.2866(5) 0.2846(8) 0.095(5) Uani 1 1 d .
H12A H -0.0291 0.3156 0.3240 0.114 Uiso 1 1 calc R
C13 C -0.1328(12) 0.2627(6) 0.2722(8) 0.098(5) Uani 1 1 d .
H13A H -0.1898 0.2742 0.3041 0.118 Uiso 1 1 calc R
C14 C -0.1431(9) 0.2215(5) 0.2118(7) 0.075(3) Uani 1 1 d .
H14A H -0.2093 0.2063 0.2011 0.090 Uiso 1 1 calc R
C15 C -0.0476(7) 0.1129(3) -0.1463(5) 0.044(2) Uani 1 1 d .
C16 C -0.1533(7) 0.0996(4) -0.1504(6) 0.053(2) Uani 1 1 d .
H16A H -0.1809 0.0759 -0.1091 0.063 Uiso 1 1 calc R
C17 C -0.2183(9) 0.1208(4) -0.2146(8) 0.070(3) Uani 1 1 d .
H17A H -0.2896 0.1125 -0.2155 0.084 Uiso 1 1 calc R
C18 C -0.1770(11) 0.1544(5) -0.2775(8) 0.080(4) Uani 1 1 d .
H18A H -0.2205 0.1683 -0.3214 0.096 Uiso 1 1 calc R
C19 C -0.0733(11) 0.1672(5) -0.2758(7) 0.076(3) Uani 1 1 d .
H19A H -0.0458 0.1890 -0.3195 0.091 Uiso 1 1 calc R
C20 C -0.0079(8) 0.1482(4) -0.2094(6) 0.059(3) Uani 1 1 d .
H20A H 0.0622 0.1589 -0.2069 0.071 Uiso 1 1 calc R
C21 C -0.3478(7) -0.0295(4) 0.1556(6) 0.061(3) Uani 1 1 d DU
C22 C -0.4006(9) 0.0003(6) 0.2174(9) 0.124(5) Uani 1 1 d DU
H22A H -0.3625 0.0164 0.2628 0.149 Uiso 1 1 calc R
C23 C -0.5084(9) 0.0068(8) 0.2135(11) 0.137(6) Uani 1 1 d DU
H23A H -0.5416 0.0270 0.2562 0.165 Uiso 1 1 calc R
C24 C -0.5673(10) -0.0163(6) 0.1468(11) 0.124(5) Uani 1 1 d DU
H24A H -0.6390 -0.0095 0.1418 0.148 Uiso 1 1 calc R
C25 C -0.5178(8) -0.0497(8) 0.0877(13) 0.171(7) Uani 1 1 d DU
H25A H -0.5564 -0.0681 0.0448 0.205 Uiso 1 1 calc R
C26 C -0.4097(8) -0.0554(7) 0.0933(10) 0.138(6) Uani 1 1 d DU
H26A H -0.3771 -0.0778 0.0529 0.165 Uiso 1 1 calc R
C27 C -0.1827(8) -0.0635(4) 0.2725(6) 0.049(2) Uani 1 1 d .
C28 C -0.1060(10) -0.0412(5) 0.3240(8) 0.074(3) Uani 1 1 d .
H28A H -0.0673 -0.0109 0.3049 0.089 Uiso 1 1 calc R
C29 C -0.0851(11) -0.0636(6) 0.4050(8) 0.095(4) Uani 1 1 d .
H29A H -0.0328 -0.0484 0.4406 0.114 Uiso 1 1 calc R
C30 C -0.1427(13) -0.1085(6) 0.4320(8) 0.098(5) Uani 1 1 d .
H30A H -0.1297 -0.1236 0.4865 0.117 Uiso 1 1 calc R
C31 C -0.2176(11) -0.1309(5) 0.3808(8) 0.085(4) Uani 1 1 d .
H31A H -0.2542 -0.1621 0.3995 0.102 Uiso 1 1 calc R
C32 C -0.2416(9) -0.1084(4) 0.2999(7) 0.069(3) Uani 1 1 d .
H32A H -0.2956 -0.1231 0.2654 0.083 Uiso 1 1 calc R
C33 C 0.0796(6) 0.0256(3) 0.1063(6) 0.041(2) Uani 1 1 d .
C34 C 0.1301(7) 0.0395(4) 0.1699(6) 0.045(2) Uani 1 1 d .
C35 C 0.1948(7) 0.0509(4) 0.2452(5) 0.045(2) Uani 1 1 d .
C36 C 0.1919(8) 0.0129(4) 0.3159(6) 0.056(2) Uani 1 1 d .
H36A H 0.1462 -0.0174 0.3137 0.068 Uiso 1 1 calc R
C37 C 0.2569(8) 0.0208(4) 0.3880(6) 0.058(3) Uani 1 1 d .
H37A H 0.2537 -0.0037 0.4343 0.070 Uiso 1 1 calc R
C38 C 0.3264(7) 0.0654(4) 0.3906(6) 0.050(2) Uani 1 1 d .
C39 C 0.4050(7) 0.0848(4) 0.4512(6) 0.055(2) Uani 1 1 d .
C40 C 0.4403(9) 0.0652(6) 0.5317(7) 0.084(4) Uani 1 1 d .
H40A H 0.4109 0.0335 0.5560 0.101 Uiso 1 1 calc R
C41 C 0.5193(12) 0.0937(7) 0.5737(8) 0.101(5) Uani 1 1 d .
H41A H 0.5436 0.0813 0.6273 0.121 Uiso 1 1 calc R
C42 C 0.5635(10) 0.1408(7) 0.5374(9) 0.094(4) Uani 1 1 d .
H42A H 0.6172 0.1592 0.5676 0.113 Uiso 1 1 calc R
C43 C 0.5308(8) 0.1615(5) 0.4580(8) 0.075(3) Uani 1 1 d .
H43A H 0.5608 0.1932 0.4340 0.090 Uiso 1 1 calc R
C44 C 0.4508(8) 0.1323(5) 0.4166(7) 0.060(3) Uani 1 1 d .
C45 C 0.3269(7) 0.1038(4) 0.3215(6) 0.049(2) Uani 1 1 d .
C46 C 0.2629(7) 0.0967(4) 0.2484(6) 0.045(2) Uani 1 1 d .
H46A H 0.2654 0.1218 0.2027 0.053 Uiso 1 1 calc R
C47 C 0.4313(9) 0.1892(5) 0.2793(8) 0.077(3) Uani 1 1 d .
H47A H 0.4518 0.2216 0.3132 0.092 Uiso 1 1 calc R
H47B H 0.3703 0.1995 0.2442 0.092 Uiso 1 1 calc R
C48 C 0.5193(12) 0.1741(7) 0.2211(11) 0.130(6) Uani 1 1 d .
H48A H 0.5345 0.2053 0.1845 0.195 Uiso 1 1 calc R
H48B H 0.4992 0.1425 0.1863 0.195 Uiso 1 1 calc R
H48C H 0.5807 0.1649 0.2552 0.195 Uiso 1 1 calc R
Cl1 Cl 0.3021(2) 0.22116(11) 0.01996(18) 0.0617(7) Uani 1 1 d .
O1 O 0.2200(7) 0.2309(4) -0.0421(7) 0.108(3) Uani 1 1 d .
O2 O 0.3454(12) 0.1724(6) 0.0024(14) 0.254(11) Uani 1 1 d .
O3 O 0.3846(8) 0.2589(5) 0.0189(9) 0.150(5) Uani 1 1 d .
O4 O 0.2620(9) 0.2161(10) 0.0985(8) 0.239(10) Uani 1 1 d .
Cl2 Cl 0.9816(4) 0.1112(2) 0.3571(3) 0.1371(16) Uani 1 1 d .
Cl3 Cl 0.7626(6) 0.0929(4) 0.3679(9) 0.319(6) Uani 1 1 d .
C49 C 0.8617(19) 0.1274(10) 0.4142(17) 0.232(15) Uani 1 1 d .
H49A H 0.8694 0.1164 0.4741 0.278 Uiso 1 1 calc R
H49B H 0.8481 0.1673 0.4120 0.278 Uiso 1 1 calc R

loop_
_atom_site_aniso_label
_atom_site_aniso_U_11
_atom_site_aniso_U_22
_atom_site_aniso_U_33
_atom_site_aniso_U_23
_atom_site_aniso_U_13
_atom_site_aniso_U_12
Pt1 0.0315(2) 0.0347(2) 0.0316(2) -0.00254(18) 0.00034(16) 0.00140(19)
Ag1 0.0607(5) 0.0382(4) 0.0554(4) -0.0016(3) 0.0200(4) -0.0035(3)
P1 0.0359(12) 0.0369(11) 0.0419(12) -0.0041(9) 0.0046(9) -0.0002(9)
P2 0.0320(11) 0.0360(10) 0.0349(11) -0.0023(8) 0.0012(9) 0.0015(9)
P3 0.0456(13) 0.0404(12) 0.0475(14) 0.0007(10) 0.0143(11) 0.0013(10)
N1 0.058(5) 0.061(5) 0.059(5) -0.004(4) -0.010(4) -0.012(4)
C1 0.033(4) 0.030(4) 0.047(5) -0.006(3) -0.003(3) -0.002(3)
C2 0.030(4) 0.049(5) 0.051(5) -0.001(4) 0.004(4) -0.001(4)
C3 0.044(5) 0.044(5) 0.051(5) -0.013(4) 0.001(4) 0.004(4)
C4 0.042(5) 0.057(6) 0.066(7) 0.003(5) 0.001(5) 0.003(5)
C5 0.075(8) 0.080(8) 0.063(7) 0.005(6) -0.005(6) 0.016(7)
C6 0.059(7) 0.111(10) 0.072(8) -0.011(7) -0.016(6) 0.031(7)
C7 0.047(7) 0.100(10) 0.097(10) -0.005(8) -0.016(6) 0.005(7)
C8] 0.041(5) 0.080(7) 0.068(7) 0.002(6) 0.004(5) -0.008(5)
C9 0.051(5) 0.047(5) 0.040(5) 0.001(4) -0.005(4) 0.008(4)
C10 0.079(8) 0.107(10) 0.060(7) -0.038(7) 0.007(6) -0.028(7)
C11 0.106(11) 0.107(10) 0.081(9) -0.030(8) -0.013(8) -0.054(9)
C12 0.154(14) 0.066(8) 0.064(8) -0.026(6) -0.013(9) 0.025(9)
C13 0.110(11) 0.120(12) 0.065(8) -0.045(8) -0.008(8) 0.040(10)
C14 0.076(8) 0.090(8) 0.060(7) -0.026(6) 0.005(6) 0.019(7)
C15 0.053(5) 0.037(4) 0.042(5) -0.003(4) 0.003(4) 0.013(4)
C16 0.053(6) 0.046(5) 0.058(6) 0.002(4) -0.014(5) 0.006(5)
C17 0.064(7) 0.057(6) 0.088(9) 0.001(6) -0.029(6) 0.006(5)
C18 0.100(10) 0.070(8) 0.068(8) 0.002(6) -0.037(7) 0.024(7)
C19 0.106(10) 0.070(7) 0.051(7) 0.017(5) 0.001(6) 0.030(7)
C20 0.065(6) 0.057(6) 0.056(6) 0.011(5) 0.009(5) 0.016(5)
C21 0.055(6) 0.045(5) 0.084(7) 0.000(5) 0.028(5) 0.006(4)
C22 0.080(7) 0.163(14) 0.130(12) -0.046(9) 0.019(8) 0.052(9)
C23 0.080(8) 0.172(15) 0.162(15) -0.020(11) 0.044(9) 0.051(10)
C24 0.046(7) 0.095(10) 0.231(18) -0.008(10) 0.036(7) 0.009(7)
C25 0.060(7) 0.165(15) 0.288(19) -0.106(13) -0.011(10) 0.017(10)
C26 0.056(6) 0.145(12) 0.212(15) -0.100(11) 0.001(8) 0.023(8)
C27 0.064(6) 0.041(5) 0.042(5) 0.000(4) 0.014(4) -0.004(4)
C28 0.091(9) 0.068(7) 0.065(8) -0.008(6) -0.002(6) -0.010(6)
C29 0.107(11) 0.110(11) 0.066(9) 0.002(8) -0.020(7) -0.001(9)
C30 0.144(14) 0.106(11) 0.043(7) 0.021(7) 0.007(8) 0.010(10)
C31 0.110(11) 0.075(8) 0.070(9) 0.024(7) 0.012(8) -0.018(8)
C32 0.068(7) 0.061(6) 0.078(8) 0.026(6) 0.000(6) -0.002(6)
C33 0.036(5) 0.026(4) 0.060(6) 0.005(4) 0.006(4) 0.009(4)
C34 0.040(5) 0.049(5) 0.045(5) 0.001(4) -0.003(4) 0.006(4)
C35 0.044(5) 0.054(5) 0.037(5) -0.006(4) -0.003(4) 0.004(4)
C36 0.060(6) 0.056(6) 0.053(6) -0.002(4) -0.002(5) -0.007(5)
C37 0.059(6) 0.071(6) 0.044(6) 0.006(5) -0.005(5) -0.003(5)
C38 0.043(5) 0.064(6) 0.043(5) -0.012(4) -0.006(4) 0.002(5)
C39 0.048(6) 0.076(7) 0.041(5) -0.008(5) -0.012(4) 0.003(5)
C40 0.077(8) 0.116(10) 0.059(7) -0.008(7) -0.035(6) 0.002(8)
C41 0.106(11) 0.140(14) 0.056(8) -0.017(8) -0.038(7) 0.017(10)
C42 0.066(8) 0.121(12) 0.094(11) -0.037(9) -0.040(7) 0.004(8)
C43 0.061(7) 0.089(8) 0.073(8) -0.015(6) -0.022(6) 0.003(6)
C44 0.053(6) 0.071(7) 0.057(6) -0.019(5) -0.009(5) 0.005(5)
C45 0.049(5) 0.055(5) 0.043(5) -0.012(4) -0.009(4) 0.000(5)
C46 0.048(5) 0.046(5) 0.039(5) -0.005(4) -0.002(4) 0.002(4)
C47 0.080(8) 0.076(8) 0.074(8) 0.001(6) -0.005(6) -0.016(7)
C48 0.125(13) 0.135(14) 0.131(15) 0.022(12) 0.043(11) 0.005(11)
Cl1 0.0522(15) 0.0627(15) 0.0704(17) 0.0033(13) 0.0091(13) -0.0044(12)
O1 0.079(6) 0.123(8) 0.121(8) 0.044(6) -0.011(5) -0.001(6)
O2 0.185(14) 0.133(11) 0.44(3) -0.155(15) -0.161(17) 0.066(10)
O3 0.101(8) 0.148(10) 0.200(13) 0.045(9) -0.016(8) -0.059(7)
O4 0.096(8) 0.52(3) 0.106(10) 0.096(14) 0.022(7) -0.033(13)
Cl2 0.155(4) 0.125(4) 0.130(4) -0.002(3) -0.008(3) 0.007(3)
Cl3 0.169(7) 0.221(8) 0.570(19) -0.150(11) 0.090(9) 0.029(6)
C49 0.20(3) 0.21(3) 0.28(3) -0.17(2) -0.05(2) 0.05(2)

loop_
_atom_type_symbol
_atom_type_description
_atom_type_scat_dispersion_real
_atom_type_scat_dispersion_imag
_atom_type_scat_source
C C 0.0033 0.0016 'International Tables Vol C Tables 4.2.6.8 and 6.1.1.4'
H H 0.0000 0.0000 'International Tables Vol C Tables 4.2.6.8 and 6.1.1.4'
N N 0.0061 0.0033 'International Tables Vol C Tables 4.2.6.8 and 6.1.1.4'
O O 0.0106 0.0060 'International Tables Vol C Tables 4.2.6.8 and 6.1.1.4'
P P 0.1023 0.0942 'International Tables Vol C Tables 4.2.6.8 and 6.1.1.4'
Cl Cl 0.1484 0.1585 'International Tables Vol C Tables 4.2.6.8 and 6.1.1.4'
Ag Ag -0.8971 1.1015 'International Tables Vol C Tables 4.2.6.8 and 6.1.1.4'
Pt Pt -1.7033 8.3905 'International Tables Vol C Tables 4.2.6.8 and 6.1.1.4'

loop_
_geom_angle_atom_site_label_1
_geom_angle_atom_site_label_2
_geom_angle_atom_site_label_3
_geom_angle
_geom_angle_site_symmetry_1
_geom_angle_site_symmetry_3
C33 Pt1 C33 180.0(7) 3 .
C33 Pt1 P2 93.0(2) 3 .
C33 Pt1 P2 87.0(2) . .
C33 Pt1 P2 87.0(2) 3 3
C33 Pt1 P2 93.0(2) . 3
P2 Pt1 P2 180.00(10) . 3
C33 Pt1 Ag1 61.3(2) 3 3
C33 Pt1 Ag1 118.7(2) . 3
P2 Pt1 Ag1 90.34(5) . 3
P2 Pt1 Ag1 89.66(5) 3 3
C33 Pt1 Ag1 118.7(2) 3 .
C33 Pt1 Ag1 61.3(2) . .
P2 Pt1 Ag1 89.66(5) . .
P2 Pt1 Ag1 90.34(5) 3 .
Ag1 Pt1 Ag1 180.00(3) 3 .
P3 Ag1 P1 159.19(9) . .
P3 Ag1 C33 106.30(18) . .
P1 Ag1 C33 90.31(17) . .
P3 Ag1 Pt1 90.65(6) . .
P1 Ag1 Pt1 93.77(5) . .
C33 Ag1 Pt1 41.8(2) . .
C9 P1 C3 100.1(4) . .
C9 P1 C1 104.6(4) . .
C3 P1 C1 108.2(4) . .
C9 P1 Ag1 118.0(3) . .
C3 P1 Ag1 117.2(3) . .
C1 P1 Ag1 107.7(3) . .
C15 P2 C1 103.4(4) . .
C15 P2 C2 108.7(4) . .
C1 P2 C2 101.5(4) . .
C15 P2 Pt1 119.5(3) . .
C1 P2 Pt1 114.7(3) . .
C2 P2 Pt1 107.5(3) . .
C21 P3 C27 104.7(4) . .
C21 P3 C2 104.1(4) . 3
C27 P3 C2 105.2(4) . 3
C21 P3 Ag1 114.9(3) . .
C27 P3 Ag1 115.1(3) . .
C2 P3 Ag1 111.7(3) 3 .
C45 N1 C44 107.3(8) . .
C45 N1 C47 126.6(9) . .
C44 N1 C47 126.0(9) . .
P2 C1 P1 114.7(4) . .
P2 C2 P3 115.0(4) . 3
C4 C3 C8] 119.6(9) . .
C4 C3 P1 121.7(7) . .
C8] C3 P1 118.0(8) . .
C3 C4 C5 119.4(10) . .
C6 C5 C4 120.4(11) . .
C5 C6 C7 120.8(11) . .
C6 C7 C8] 119.8(11) . .
C7 C8] C3 119.9(11) . .
C10 C9 C14 116.9(10) . .
C10 C9 P1 125.8(8) . .
C14 C9 P1 117.3(8) . .
C9 C10 C11 121.6(11) . .
C12 C11 C10 118.4(12) . .
C11 C12 C13 122.1(12) . .
C12 C13 C14 118.1(12) . .
C13 C14 C9 122.9(12) . .
C16 C15 C20 118.3(9) . .
C16 C15 P2 119.6(7) . .
C20 C15 P2 122.0(8) . .
C17 C16 C15 121.1(10) . .
C16 C17 C18 119.6(11) . .
C19 C18 C17 120.4(11) . .
C18 C19 C20 120.5(11) . .
C19 C20 C15 119.9(10) . .
C26 C21 C22 116.0(10) . .
C26 C21 P3 126.4(7) . .
C22 C21 P3 117.5(8) . .
C21 C22 C23 121.8(12) . .
C24 C23 C22 120.7(13) . .
C23 C24 C25 118.8(13) . .
C24 C25 C26 119.0(13) . .
C21 C26 C25 123.4(12) . .
C28 C27 C32 120.9(10) . .
C28 C27 P3 118.9(8) . .
C32 C27 P3 120.2(8) . .
C27 C28 C29 120.2(12) . .
C30 C29 C28 119.1(13) . .
C31 C30 C29 120.6(12) . .
C30 C31 C32 121.3(12) . .
C27 C32 C31 117.9(11) . .
C34 C33 Pt1 177.7(7) . .
C34 C33 Ag1 105.1(6) . .
Pt1 C33 Ag1 76.9(3) . .
C33 C34 C35 174.6(9) . .
C46 C35 C36 120.0(8) . .
C46 C35 C34 121.3(8) . .
C36 C35 C34 118.7(8) . .
C37 C36 C35 120.5(9) . .
C38 C37 C36 119.7(9) . .
C37 C38 C45 119.5(9) . .
C37 C38 C39 134.7(10) . .
C45 C38 C39 105.8(8) . .
C44 C39 C40 119.4(10) . .
C44 C39 C38 107.6(9) . .
C40 C39 C38 133.0(11) . .
C41 C40 C39 118.4(13) . .
C40 C41 C42 120.9(13) . .
C43 C42 C41 122.4(12) . .
C44 C43 C42 116.0(12) . .
C43 C44 C39 122.9(11) . .
C43 C44 N1 127.7(11) . .
C39 C44 N1 109.3(9) . .
N1 C45 C46 128.2(9) . .
N1 C45 C38 109.9(8) . .
C46 C45 C38 121.7(9) . .
C45 C46 C35 118.5(8) . .
N1 C47 C48 113.5(11) . .
O2 Cl1 O4 106.1(13) . .
O2 Cl1 O3 104.7(9) . .
O4 Cl1 O3 112.1(10) . .
O2 Cl1 O1 108.0(8) . .
O4 Cl1 O1 109.9(7) . .
O3 Cl1 O1 115.5(7) . .
Cl3 C49 Cl2 108.8(11) . .

loop_
_geom_bond_atom_site_label_1
_geom_bond_atom_site_label_2
_geom_bond_distance
_geom_bond_site_symmetry_2
Pt1 C33 2.013(10) 3
Pt1 C33 2.013(10) .
Pt1 P2 2.315(2) .
Pt1 P2 2.315(2) 3
Pt1 Ag1 2.9413(8) 3
Pt1 Ag1 2.9413(8) .
Ag1 P3 2.407(2) .
Ag1 P1 2.420(2) .
Ag1 C33 2.650(8) .
P1 C9 1.810(9) .
P1 C3 1.828(9) .
P1 C1 1.837(8) .
P2 C15 1.809(9) .
P2 C1 1.832(7) .
P2 C2 1.832(8) .
P3 C21 1.795(10) .
P3 C27 1.823(9) .
P3 C2 1.849(8) 3
N1 C45 1.386(11) .
N1 C44 1.399(13) .
N1 C47 1.446(13) .
C2 P3 1.849(8) 3
C3 C4 1.372(13) .
C3 C8] 1.388(12) .
C4 C5 1.381(14) .
C5 C6 1.354(16) .
C6 C7 1.361(17) .
C7 C8] 1.372(15) .
C9 C10 1.354(13) .
C9 C14 1.390(13) .
C10 C11 1.412(15) .
C11 C12 1.349(18) .
C12 C13 1.361(19) .
C13 C14 1.365(15) .
C15 C16 1.385(12) .
C15 C20 1.396(12) .
C16 C17 1.377(13) .
C17 C18 1.378(16) .
C18 C19 1.357(16) .
C19 C20 1.387(14) .
C21 C26 1.380(5) .
C21 C22 1.381(5) .
C22 C23 1.383(5) .
C23 C24 1.379(5) .
C24 C25 1.380(5) .
C25 C26 1.385(5) .
C27 C28 1.357(14) .
C27 C32 1.381(13) .
C28 C29 1.388(16) .
C29 C30 1.371(18) .
C30 C31 1.339(18) .
C31 C32 1.394(15) .
C33 C34 1.212(12) .
C34 C35 1.442(12) .
C35 C46 1.396(12) .
C35 C36 1.425(13) .
C36 C37 1.390(13) .
C37 C38 1.386(13) .
C38 C45 1.412(13) .
C38 C39 1.436(12) .
C39 C44 1.391(14) .
C39 C40 1.399(14) .
C40 C41 1.369(17) .
C41 C42 1.385(19) .
C42 C43 1.384(17) .
C43 C44 1.381(14) .
C45 C46 1.393(12) .
C47 C48 1.501(17) .
Cl1 O2 1.321(12) .
Cl1 O4 1.339(11) .
Cl1 O3 1.386(10) .
Cl1 O1 1.425(9) .
Cl2 C49 1.83(2) .
Cl3 C49 1.66(2) .
